data_4339616
loop_
_publ_author_name
'Gupta, Shalabh'
'Chen, Ling'
'Ganguli, Ashok K.'
'Corbett, John D.'

_publ_section_title
;
 Rare-earth metal-rich antimonides: syntheses, structures, and properties
 of Tm(3)Sb and Lu(7)Sb(3).
;
_journal_issue 6
_journal_name_full 'Inorganic chemistry'
_journal_page_first 2187
_journal_page_last 2192
_journal_paper_doi 10.1021/ic0619409
_journal_volume 46
_journal_year 2007
_chemical_formula_sum 'Lu7 Sb3'
_chemical_formula_weight 1590.04
_chemical_name_systematic
; 
 ? 
;
_space_group_IT_number 140
_symmetry_space_group_name_Hall '-I 4 2c'
_symmetry_space_group_name_H-M 'I 4/m c m'
_atom_sites_solution_hydrogens geom
_atom_sites_solution_primary direct
_atom_sites_solution_secondary difmap
_audit_creation_method SHELXL-97
_cell_angle_alpha 90.00
_cell_angle_beta 90.00
_cell_angle_gamma 90.00
_cell_formula_units_Z 8
_cell_length_a 15.5974(7)
_cell_length_b 15.5974(7)
_cell_length_c 8.8130(7)
_cell_measurement_temperature 273(2)
_cell_volume 2144.0(2)
_computing_structure_refinement 'SHELXL-97 (Sheldrick, 1997)'
_computing_structure_solution 'SHELXS-97 (Sheldrick, 1990)'
_diffrn_ambient_temperature 273(2)
_diffrn_measured_fraction_theta_full 1.000
_diffrn_measured_fraction_theta_max 0.993
_diffrn_radiation_monochromator graphite
_diffrn_radiation_source 'fine-focus sealed tube'
_diffrn_radiation_type MoK\a
_diffrn_radiation_wavelength 0.71073
_diffrn_reflns_av_R_equivalents 0.0589
_diffrn_reflns_av_sigmaI/netI 0.0354
_diffrn_reflns_limit_h_max 19
_diffrn_reflns_limit_h_min -20
_diffrn_reflns_limit_k_max 10
_diffrn_reflns_limit_k_min -20
_diffrn_reflns_limit_l_max 11
_diffrn_reflns_limit_l_min -11
_diffrn_reflns_number 6498
_diffrn_reflns_theta_full 25.00
_diffrn_reflns_theta_max 28.16
_diffrn_reflns_theta_min 1.85
_exptl_absorpt_coefficient_mu 71.141
_exptl_crystal_density_diffrn 9.852
_exptl_crystal_density_method 'not measured'
_exptl_crystal_F_000 5200
_refine_diff_density_max 1.455
_refine_diff_density_min -1.272
_refine_diff_density_rms 0.318
_refine_ls_extinction_coef 0.000049(4)
_refine_ls_extinction_expression Fc^*^=kFc[1+0.001xFc^2^\l^3^/sin(2\q)]^-1/4^
_refine_ls_extinction_method SHELXL
_refine_ls_goodness_of_fit_ref 0.949
_refine_ls_hydrogen_treatment mixed
_refine_ls_matrix_type full
_refine_ls_number_parameters 33
_refine_ls_number_reflns 736
_refine_ls_number_restraints 0
_refine_ls_restrained_S_all 0.949
_refine_ls_R_factor_all 0.0257
_refine_ls_R_factor_gt 0.0180
_refine_ls_shift/su_max 0.000
_refine_ls_shift/su_mean 0.000
_refine_ls_structure_factor_coef Fsqd
_refine_ls_weighting_details 'calc w=1/[\s^2^(Fo^2^)+(0.0080P)^2^+0.0000P] where P=(Fo^2^+2Fc^2^)/3'
_refine_ls_weighting_scheme calc
_refine_ls_wR_factor_gt 0.0304
_refine_ls_wR_factor_ref 0.0314
_reflns_number_gt 616
_reflns_number_total 736
_reflns_threshold_expression >2sigma(I)
_cod_data_source_file ic0619409rom20061010_054357.cif
_cod_data_source_block cor94m_Lu7Sb3_bin
_cod_database_code 4339616

loop_
_symmetry_equiv_pos_as_xyz
'x, y, z'
'-x, -y, z'
'-y, x, z'
'y, -x, z'
'-x, y, -z+1/2'
'x, -y, -z+1/2'
'y, x, -z+1/2'
'-y, -x, -z+1/2'
'x+1/2, y+1/2, z+1/2'
'-x+1/2, -y+1/2, z+1/2'
'-y+1/2, x+1/2, z+1/2'
'y+1/2, -x+1/2, z+1/2'
'-x+1/2, y+1/2, -z+1'
'x+1/2, -y+1/2, -z+1'
'y+1/2, x+1/2, -z+1'
'-y+1/2, -x+1/2, -z+1'
'-x, -y, -z'
'x, y, -z'
'y, -x, -z'
'-y, x, -z'
'x, -y, z-1/2'
'-x, y, z-1/2'
'-y, -x, z-1/2'
'y, x, z-1/2'
'-x+1/2, -y+1/2, -z+1/2'
'x+1/2, y+1/2, -z+1/2'
'y+1/2, -x+1/2, -z+1/2'
'-y+1/2, x+1/2, -z+1/2'
'x+1/2, -y+1/2, z'
'-x+1/2, y+1/2, z'
'-y+1/2, -x+1/2, z'
'y+1/2, x+1/2, z'

loop_
_atom_site_label
_atom_site_type_symbol
_atom_site_fract_x
_atom_site_fract_y
_atom_site_fract_z
_atom_site_U_iso_or_equiv
_atom_site_adp_type
_atom_site_occupancy
_atom_site_symmetry_multiplicity
_atom_site_calc_flag
_atom_site_refinement_flags
Lu1 Lu 0.334423(19) 0.165577(19) 0.19423(5) 0.01148(11) Uani 1 2 d S
Lu2 Lu 0.33495(3) 0.01729(3) 0.5000 0.01136(11) Uani 1 2 d S
Lu3 Lu 0.5000 0.0000 0.2500 0.01202(18) Uani 1 8 d S
Lu4 Lu 0.38330(3) 0.37645(3) 0.0000 0.01212(11) Uani 1 2 d S
Lu5 Lu 0.5000 0.5000 -0.2500 0.01181(18) Uani 1 8 d S
Sb6 Sb 0.28055(4) 0.21945(4) 0.5000 0.0118(2) Uani 1 4 d S
Sb7 Sb 0.19752(4) 0.0000 0.2500 0.01068(14) Uani 1 2 d S

loop_
_atom_site_aniso_label
_atom_site_aniso_U_11
_atom_site_aniso_U_22
_atom_site_aniso_U_33
_atom_site_aniso_U_23
_atom_site_aniso_U_13
_atom_site_aniso_U_12
Lu1 0.01343(14) 0.01343(14) 0.00758(19) -0.00013(13) 0.00013(13) 0.00099(18)
Lu2 0.0127(2) 0.0115(2) 0.0098(2) 0.000 0.000 -0.00314(17)
Lu3 0.0104(3) 0.0104(3) 0.0152(4) 0.000 0.000 0.000
Lu4 0.0129(2) 0.0132(2) 0.01015(19) 0.000 0.000 0.00176(16)
Lu5 0.0088(2) 0.0088(2) 0.0179(4) 0.000 0.000 0.000
Sb6 0.0133(3) 0.0133(3) 0.0088(4) 0.000 0.000 -0.0007(4)
Sb7 0.0098(3) 0.0130(3) 0.0092(3) -0.0005(3) 0.000 0.000

loop_
_atom_type_symbol
_atom_type_description
_atom_type_scat_dispersion_real
_atom_type_scat_dispersion_imag
_atom_type_scat_source
Sb Sb -0.5866 1.5461 'International Tables Vol C Tables 4.2.6.8 and 6.1.1.4'
Lu Lu -0.4720 5.8584 'International Tables Vol C Tables 4.2.6.8 and 6.1.1.4'

loop_
_geom_angle_atom_site_label_1
_geom_angle_atom_site_label_2
_geom_angle_atom_site_label_3
_geom_angle
_geom_angle_site_symmetry_1
_geom_angle_site_symmetry_3
Sb6 Lu1 Sb6 100.220(15) . 25
Sb6 Lu1 Lu2 135.740(14) . 21
Sb6 Lu1 Lu2 102.479(15) 25 21
Sb6 Lu1 Lu2 135.740(14) . 27
Sb6 Lu1 Lu2 102.479(15) 25 27
Lu2 Lu1 Lu2 74.395(17) 21 27
Sb6 Lu1 Sb7 84.543(8) . 27
Sb6 Lu1 Sb7 99.125(11) 25 27
Lu2 Lu1 Sb7 127.836(15) 21 27
Lu2 Lu1 Sb7 54.718(9) 27 27
Sb6 Lu1 Sb7 84.543(8) . .
Sb6 Lu1 Sb7 99.125(11) 25 .
Lu2 Lu1 Sb7 54.718(9) 21 .
Lu2 Lu1 Sb7 127.836(15) 27 .
Sb7 Lu1 Sb7 160.126(19) 27 .
Sb6 Lu1 Lu1 156.20(2) . 18
Sb6 Lu1 Lu1 55.981(13) 25 18
Lu2 Lu1 Lu1 59.031(9) 21 18
Lu2 Lu1 Lu1 59.031(9) 27 18
Sb7 Lu1 Lu1 98.344(7) 27 18
Sb7 Lu1 Lu1 98.344(8) . 18
Sb6 Lu1 Lu2 59.482(18) . 31
Sb6 Lu1 Lu2 143.862(14) 25 31
Lu2 Lu1 Lu2 112.762(17) 21 31
Lu2 Lu1 Lu2 80.330(8) 27 31
Sb7 Lu1 Lu2 52.750(9) 27 31
Sb7 Lu1 Lu2 107.382(14) . 31
Lu1 Lu1 Lu2 139.361(8) 18 31
Sb6 Lu1 Lu2 59.482(18) . .
Sb6 Lu1 Lu2 143.862(14) 25 .
Lu2 Lu1 Lu2 80.330(8) 21 .
Lu2 Lu1 Lu2 112.762(17) 27 .
Sb7 Lu1 Lu2 107.382(14) 27 .
Sb7 Lu1 Lu2 52.750(9) . .
Lu1 Lu1 Lu2 139.361(8) 18 .
Lu2 Lu1 Lu2 54.633(14) 31 .
Sb6 Lu1 Lu3 106.13(2) . .
Sb6 Lu1 Lu3 153.646(18) 25 .
Lu2 Lu1 Lu3 57.726(9) 21 .
Lu2 Lu1 Lu3 57.726(9) 27 .
Sb7 Lu1 Lu3 83.575(11) 27 .
Sb7 Lu1 Lu3 83.575(11) . .
Lu1 Lu1 Lu3 97.664(7) 18 .
Lu2 Lu1 Lu3 55.997(9) 31 .
Lu2 Lu1 Lu3 55.997(9) . .
Sb6 Lu1 Lu4 102.902(15) . 31
Sb6 Lu1 Lu4 49.894(8) 25 31
Lu2 Lu1 Lu4 66.219(11) 21 31
Lu2 Lu1 Lu4 120.786(14) 27 31
Sb7 Lu1 Lu4 148.775(15) 27 31
Sb7 Lu1 Lu4 50.525(9) . 31
Lu1 Lu1 Lu4 63.115(7) 18 31
Lu2 Lu1 Lu4 155.309(12) 31 31
Lu2 Lu1 Lu4 102.356(9) . 31
Lu3 Lu1 Lu4 121.876(10) . 31
Sb6 Lu1 Lu4 102.902(15) . .
Sb6 Lu1 Lu4 49.894(8) 25 .
Lu2 Lu1 Lu4 120.786(14) 21 .
Lu2 Lu1 Lu4 66.219(11) 27 .
Sb7 Lu1 Lu4 50.525(9) 27 .
Sb7 Lu1 Lu4 148.775(15) . .
Lu1 Lu1 Lu4 63.115(7) 18 .
Lu2 Lu1 Lu4 102.356(9) 31 .
Lu2 Lu1 Lu4 155.309(12) . .
Lu3 Lu1 Lu4 121.876(10) . .
Lu4 Lu1 Lu4 98.365(15) 31 .
Sb7 Lu2 Sb7 91.13(2) . 18_556
Sb7 Lu2 Lu2 123.573(8) . 31
Sb7 Lu2 Lu2 123.573(8) 18_556 31
Sb7 Lu2 Sb6 84.485(11) . .
Sb7 Lu2 Sb6 84.485(11) 18_556 .
Lu2 Lu2 Sb6 60.061(11) 31 .
Sb7 Lu2 Lu1 63.636(8) . 28_545
Sb7 Lu2 Lu1 106.904(15) 18_556 28_545
Lu2 Lu2 Lu1 127.448(9) 31 28_545
Sb6 Lu2 Lu1 145.827(10) . 28_545
Sb7 Lu2 Lu1 106.904(15) . 11_545
Sb7 Lu2 Lu1 63.636(8) 18_556 11_545
Lu2 Lu2 Lu1 127.448(9) 31 11_545
Sb6 Lu2 Lu1 145.827(10) . 11_545
Lu1 Lu2 Lu1 61.939(17) 28_545 11_545
Sb7 Lu2 Lu3 169.101(15) . 17_656
Sb7 Lu2 Lu3 93.231(10) 18_556 17_656
Lu2 Lu2 Lu3 61.352(7) 31 17_656
Sb6 Lu2 Lu3 105.868(12) . 17_656
Lu1 Lu2 Lu3 105.507(13) 28_545 17_656
Lu1 Lu2 Lu3 66.440(9) 11_545 17_656
Sb7 Lu2 Lu3 93.231(10) . .
Sb7 Lu2 Lu3 169.101(15) 18_556 .
Lu2 Lu2 Lu3 61.352(7) 31 .
Sb6 Lu2 Lu3 105.868(12) . .
Lu1 Lu2 Lu3 66.440(9) 28_545 .
Lu1 Lu2 Lu3 105.507(13) 11_545 .
Lu3 Lu2 Lu3 80.807(11) 17_656 .
Sb7 Lu2 Lu1 126.666(17) . 18_556
Sb7 Lu2 Lu1 60.890(8) 18_556 18_556
Lu2 Lu2 Lu1 62.683(7) 31 18_556
Sb6 Lu2 Lu1 50.986(9) . 18_556
Lu1 Lu2 Lu1 161.606(15) 28_545 18_556
Lu1 Lu2 Lu1 99.669(8) 11_545 18_556
Lu3 Lu2 Lu1 63.996(8) 17_656 18_556
Lu3 Lu2 Lu1 123.042(13) . 18_556
Sb7 Lu2 Lu1 60.890(8) . .
Sb7 Lu2 Lu1 126.666(17) 18_556 .
Lu2 Lu2 Lu1 62.683(7) 31 .
Sb6 Lu2 Lu1 50.986(9) . .
Lu1 Lu2 Lu1 99.669(8) 28_545 .
Lu1 Lu2 Lu1 161.606(15) 11_545 .
Lu3 Lu2 Lu1 123.042(13) 17_656 .
Lu3 Lu2 Lu1 63.996(8) . .
Lu1 Lu2 Lu1 98.722(17) 18_556 .
Sb7 Lu2 Lu4 54.105(10) . 25
Sb7 Lu2 Lu4 54.105(10) 18_556 25
Lu2 Lu2 Lu4 109.040(9) 31 25
Sb6 Lu2 Lu4 48.978(13) . 25
Lu1 Lu2 Lu4 111.909(12) 28_545 25
Lu1 Lu2 Lu4 111.909(12) 11_545 25
Lu3 Lu2 Lu4 135.698(8) 17_656 25
Lu3 Lu2 Lu4 135.698(8) . 25
Lu1 Lu2 Lu4 73.312(10) 18_556 25
Lu1 Lu2 Lu4 73.312(10) . 25
Sb7 Lu2 Lu4 50.690(9) . 11_545
Sb7 Lu2 Lu4 50.690(9) 18_556 11_545
Lu2 Lu2 Lu4 167.369(9) 31 11_545
Sb6 Lu2 Lu4 107.307(16) . 11_545
Lu1 Lu2 Lu4 62.541(11) 28_545 11_545
Lu1 Lu2 Lu4 62.541(11) 11_545 11_545
Lu3 Lu2 Lu4 126.670(9) 17_656 11_545
Lu3 Lu2 Lu4 126.670(9) . 11_545
Lu1 Lu2 Lu4 110.288(10) 18_556 11_545
Lu1 Lu2 Lu4 110.288(10) . 11_545
Lu4 Lu2 Lu4 58.329(14) 25 11_545
Lu2 Lu3 Lu2 114.842(6) 17_656 11_544
Lu2 Lu3 Lu2 170.898(14) 17_656 21
Lu2 Lu3 Lu2 57.296(13) 11_544 21
Lu2 Lu3 Lu2 72.546(13) 17_656 31
Lu2 Lu3 Lu2 170.898(14) 11_544 31
Lu2 Lu3 Lu2 114.842(6) 21 31
Lu2 Lu3 Lu2 81.537(11) 17_656 5_655
Lu2 Lu3 Lu2 72.546(13) 11_544 5_655
Lu2 Lu3 Lu2 99.193(11) 21 5_655
Lu2 Lu3 Lu2 114.842(6) 31 5_655
Lu2 Lu3 Lu2 57.296(13) 17_656 15_545
Lu2 Lu3 Lu2 81.537(11) 11_544 15_545
Lu2 Lu3 Lu2 114.842(6) 21 15_545
Lu2 Lu3 Lu2 99.193(11) 31 15_545
Lu2 Lu3 Lu2 114.842(6) 5_655 15_545
Lu2 Lu3 Lu2 114.842(6) 17_656 27
Lu2 Lu3 Lu2 99.193(11) 11_544 27
Lu2 Lu3 Lu2 72.546(13) 21 27
Lu2 Lu3 Lu2 81.537(11) 31 27
Lu2 Lu3 Lu2 57.296(13) 5_655 27
Lu2 Lu3 Lu2 170.898(14) 15_545 27
Lu2 Lu3 Lu2 99.193(11) 17_656 .
Lu2 Lu3 Lu2 114.842(6) 11_544 .
Lu2 Lu3 Lu2 81.537(11) 21 .
Lu2 Lu3 Lu2 57.296(13) 31 .
Lu2 Lu3 Lu2 170.898(14) 5_655 .
Lu2 Lu3 Lu2 72.546(13) 15_545 .
Lu2 Lu3 Lu2 114.842(6) 27 .
Lu2 Lu3 Lu1 55.834(8) 17_656 27
Lu2 Lu3 Lu1 132.283(9) 11_544 27
Lu2 Lu3 Lu1 132.283(9) 21 27
Lu2 Lu3 Lu1 55.834(8) 31 27
Lu2 Lu3 Lu1 60.006(9) 5_655 27
Lu2 Lu3 Lu1 112.873(9) 15_545 27
Lu2 Lu3 Lu1 60.006(9) 27 27
Lu2 Lu3 Lu1 112.873(9) . 27
Lu2 Lu3 Lu1 112.873(9) 17_656 28_545
Lu2 Lu3 Lu1 60.006(9) 11_544 28_545
Lu2 Lu3 Lu1 60.006(9) 21 28_545
Lu2 Lu3 Lu1 112.873(9) 31 28_545
Lu2 Lu3 Lu1 132.283(9) 5_655 28_545
Lu2 Lu3 Lu1 55.834(8) 15_545 28_545
Lu2 Lu3 Lu1 132.283(9) 27 28_545
Lu2 Lu3 Lu1 55.834(8) . 28_545
Lu1 Lu3 Lu1 164.671(14) 27 28_545
Lu2 Lu3 Lu1 60.006(9) 17_656 2_655
Lu2 Lu3 Lu1 55.834(8) 11_544 2_655
Lu2 Lu3 Lu1 112.873(9) 21 2_655
Lu2 Lu3 Lu1 132.283(9) 31 2_655
Lu2 Lu3 Lu1 55.834(8) 5_655 2_655
Lu2 Lu3 Lu1 60.006(9) 15_545 2_655
Lu2 Lu3 Lu1 112.873(9) 27 2_655
Lu2 Lu3 Lu1 132.283(9) . 2_655
Lu1 Lu3 Lu1 91.019(2) 27 2_655
Lu1 Lu3 Lu1 91.019(2) 28_545 2_655
Lu2 Lu3 Lu1 132.283(9) 17_656 .
Lu2 Lu3 Lu1 112.873(9) 11_544 .
Lu2 Lu3 Lu1 55.834(8) 21 .
Lu2 Lu3 Lu1 60.006(9) 31 .
Lu2 Lu3 Lu1 112.873(9) 5_655 .
Lu2 Lu3 Lu1 132.283(9) 15_545 .
Lu2 Lu3 Lu1 55.834(8) 27 .
Lu2 Lu3 Lu1 60.006(9) . .
Lu1 Lu3 Lu1 91.019(2) 27 .
Lu1 Lu3 Lu1 91.019(2) 28_545 .
Lu1 Lu3 Lu1 164.671(14) 2_655 .
Sb6 Lu4 Sb7 108.699(18) 25 27
Sb6 Lu4 Sb7 108.699(18) 25 12_554
Sb7 Lu4 Sb7 91.266(16) 27 12_554
Sb6 Lu4 Sb7 87.943(19) 25 25
Sb7 Lu4 Sb7 88.037(15) 27 25
Sb7 Lu4 Sb7 162.59(2) 12_554 25
Sb6 Lu4 Sb7 87.943(19) 25 10_554
Sb7 Lu4 Sb7 162.59(2) 27 10_554
Sb7 Lu4 Sb7 88.037(15) 12_554 10_554
Sb7 Lu4 Sb7 87.470(15) 25 10_554
Sb6 Lu4 Lu5 137.576(9) 25 17_665
Sb7 Lu4 Lu5 55.976(12) 27 17_665
Sb7 Lu4 Lu5 110.753(14) 12_554 17_665
Sb7 Lu4 Lu5 55.175(12) 25 17_665
Sb7 Lu4 Lu5 108.223(14) 10_554 17_665
Sb6 Lu4 Lu5 137.576(9) 25 .
Sb7 Lu4 Lu5 110.753(14) 27 .
Sb7 Lu4 Lu5 55.976(12) 12_554 .
Sb7 Lu4 Lu5 108.223(14) 25 .
Sb7 Lu4 Lu5 55.175(12) 10_554 .
Lu5 Lu4 Lu5 79.464(11) 17_665 .
Sb6 Lu4 Lu4 151.29(3) 25 3_655
Sb7 Lu4 Lu4 54.571(11) 27 3_655
Sb7 Lu4 Lu4 54.571(11) 12_554 3_655
Sb7 Lu4 Lu4 112.219(13) 25 3_655
Sb7 Lu4 Lu4 112.219(13) 10_554 3_655
Lu5 Lu4 Lu4 57.058(3) 17_665 3_655
Lu5 Lu4 Lu4 57.058(3) . 3_655
Sb6 Lu4 Lu4 118.71(3) 25 19_565
Sb7 Lu4 Lu4 113.018(13) 27 19_565
Sb7 Lu4 Lu4 113.018(13) 12_554 19_565
Sb7 Lu4 Lu4 51.998(10) 25 19_565
Sb7 Lu4 Lu4 51.998(10) 10_554 19_565
Lu5 Lu4 Lu4 57.058(3) 17_665 19_565
Lu5 Lu4 Lu4 57.058(3) . 19_565
Lu4 Lu4 Lu4 90.0 3_655 19_565
Sb6 Lu4 Lu1 52.213(17) 25 18
Sb7 Lu4 Lu1 96.715(17) 27 18
Sb7 Lu4 Lu1 58.022(12) 12_554 18
Sb7 Lu4 Lu1 139.319(16) 25 18
Sb7 Lu4 Lu1 97.649(10) 10_554 18
Lu5 Lu4 Lu1 151.782(15) 17_665 18
Lu5 Lu4 Lu1 107.642(8) . 18
Lu4 Lu4 Lu1 103.065(16) 3_655 18
Lu4 Lu4 Lu1 149.632(11) 19_565 18
Sb6 Lu4 Lu1 52.213(17) 25 .
Sb7 Lu4 Lu1 58.022(12) 27 .
Sb7 Lu4 Lu1 96.715(17) 12_554 .
Sb7 Lu4 Lu1 97.650(10) 25 .
Sb7 Lu4 Lu1 139.319(16) 10_554 .
Lu5 Lu4 Lu1 107.642(8) 17_665 .
Lu5 Lu4 Lu1 151.782(15) . .
Lu4 Lu4 Lu1 103.065(16) 3_655 .
Lu4 Lu4 Lu1 149.632(11) 19_565 .
Lu1 Lu4 Lu1 53.770(14) 18 .
Sb6 Lu4 Lu2 56.30(2) 25 25
Sb7 Lu4 Lu2 134.018(7) 27 25
Sb7 Lu4 Lu2 134.018(7) 12_554 25
Sb7 Lu4 Lu2 51.661(12) 25 25
Sb7 Lu4 Lu2 51.661(12) 10_554 25
Lu5 Lu4 Lu2 103.301(11) 17_665 25
Lu5 Lu4 Lu2 103.301(11) . 25
Lu4 Lu4 Lu2 152.407(15) 3_655 25
Lu4 Lu4 Lu2 62.407(15) 19_565 25
Lu1 Lu4 Lu2 101.495(12) 18 25
Lu1 Lu4 Lu2 101.495(12) . 25
Sb7 Lu5 Sb7 90.0 11_554 10_554
Sb7 Lu5 Sb7 90.0 11_554 9_554
Sb7 Lu5 Sb7 180.0 10_554 9_554
Sb7 Lu5 Sb7 180.0 11_554 12_554
Sb7 Lu5 Sb7 90.0 10_554 12_554
Sb7 Lu5 Sb7 90.0 9_554 12_554
Sb7 Lu5 Lu4 56.008(7) 11_554 17_665
Sb7 Lu5 Lu4 121.876(7) 10_554 17_665
Sb7 Lu5 Lu4 58.124(7) 9_554 17_665
Sb7 Lu5 Lu4 123.992(7) 12_554 17_665
Sb7 Lu5 Lu4 121.876(7) 11_554 7_554
Sb7 Lu5 Lu4 56.008(7) 10_554 7_554
Sb7 Lu5 Lu4 123.992(7) 9_554 7_554
Sb7 Lu5 Lu4 58.124(7) 12_554 7_554
Lu4 Lu5 Lu4 177.489(15) 17_665 7_554
Sb7 Lu5 Lu4 121.876(7) 11_554 3_655
Sb7 Lu5 Lu4 123.992(7) 10_554 3_655
Sb7 Lu5 Lu4 56.008(7) 9_554 3_655
Sb7 Lu5 Lu4 58.124(7) 12_554 3_655
Lu4 Lu5 Lu4 65.885(6) 17_665 3_655
Lu4 Lu5 Lu4 116.248(14) 7_554 3_655
Sb7 Lu5 Lu4 58.124(7) 11_554 23_665
Sb7 Lu5 Lu4 123.992(7) 10_554 23_665
Sb7 Lu5 Lu4 56.008(7) 9_554 23_665
Sb7 Lu5 Lu4 121.876(7) 12_554 23_665
Lu4 Lu5 Lu4 79.520(11) 17_665 23_665
Lu4 Lu5 Lu4 100.536(11) 7_554 23_665
Lu4 Lu5 Lu4 112.017(14) 3_655 23_665
Sb7 Lu5 Lu4 123.992(7) 11_554 5_654
Sb7 Lu5 Lu4 121.876(7) 10_554 5_654
Sb7 Lu5 Lu4 58.124(7) 9_554 5_654
Sb7 Lu5 Lu4 56.008(7) 12_554 5_654
Lu4 Lu5 Lu4 116.248(14) 17_665 5_654
Lu4 Lu5 Lu4 65.885(6) 7_554 5_654
Lu4 Lu5 Lu4 79.520(11) 3_655 5_654
Lu4 Lu5 Lu4 65.885(6) 23_665 5_654
Sb7 Lu5 Lu4 58.124(7) 11_554 19_565
Sb7 Lu5 Lu4 56.008(7) 10_554 19_565
Sb7 Lu5 Lu4 123.992(7) 9_554 19_565
Sb7 Lu5 Lu4 121.876(7) 12_554 19_565
Lu4 Lu5 Lu4 65.885(6) 17_665 19_565
Lu4 Lu5 Lu4 112.017(14) 7_554 19_565
Lu4 Lu5 Lu4 100.536(11) 3_655 19_565
Lu4 Lu5 Lu4 116.248(14) 23_665 19_565
Lu4 Lu5 Lu4 177.489(16) 5_654 19_565
Sb7 Lu5 Lu4 123.992(7) 11_554 .
Sb7 Lu5 Lu4 58.124(7) 10_554 .
Sb7 Lu5 Lu4 121.876(7) 9_554 .
Sb7 Lu5 Lu4 56.008(7) 12_554 .
Lu4 Lu5 Lu4 100.536(11) 17_665 .
Lu4 Lu5 Lu4 79.520(11) 7_554 .
Lu4 Lu5 Lu4 65.885(6) 3_655 .
Lu4 Lu5 Lu4 177.489(16) 23_665 .
Lu4 Lu5 Lu4 112.017(14) 5_654 .
Lu4 Lu5 Lu4 65.885(6) 19_565 .
Sb7 Lu5 Lu4 56.009(7) 11_554 21_565
Sb7 Lu5 Lu4 58.124(7) 10_554 21_565
Sb7 Lu5 Lu4 121.876(7) 9_554 21_565
Sb7 Lu5 Lu4 123.992(7) 12_554 21_565
Lu4 Lu5 Lu4 112.017(14) 17_665 21_565
Lu4 Lu5 Lu4 65.885(6) 7_554 21_565
Lu4 Lu5 Lu4 177.489(16) 3_655 21_565
Lu4 Lu5 Lu4 65.885(6) 23_665 21_565
Lu4 Lu5 Lu4 100.536(11) 5_654 21_565
Lu4 Lu5 Lu4 79.520(11) 19_565 21_565
Lu4 Lu5 Lu4 116.248(14) . 21_565
Lu1 Sb6 Lu1 132.40(4) 18_556 .
Lu1 Sb6 Lu4 95.861(5) 18_556 7
Lu1 Sb6 Lu4 95.861(5) . 7
Lu1 Sb6 Lu4 95.861(5) 18_556 25
Lu1 Sb6 Lu4 95.861(5) . 25
Lu4 Sb6 Lu4 150.68(4) 7 25
Lu1 Sb6 Lu1 147.82(3) 18_556 25
Lu1 Sb6 Lu1 79.780(15) . 25
Lu4 Sb6 Lu1 77.893(18) 7 25
Lu4 Sb6 Lu1 77.893(18) 25 25
Lu1 Sb6 Lu1 79.780(15) 18_556 10
Lu1 Sb6 Lu1 147.82(3) . 10
Lu4 Sb6 Lu1 77.893(18) 7 10
Lu4 Sb6 Lu1 77.893(18) 25 10
Lu1 Sb6 Lu1 68.04(3) 25 10
Lu1 Sb6 Lu2 69.532(18) 18_556 31
Lu1 Sb6 Lu2 69.532(18) . 31
Lu4 Sb6 Lu2 74.719(15) 7 31
Lu4 Sb6 Lu2 134.60(3) 25 31
Lu1 Sb6 Lu2 135.910(8) 25 31
Lu1 Sb6 Lu2 135.910(8) 10 31
Lu1 Sb6 Lu2 69.532(18) 18_556 .
Lu1 Sb6 Lu2 69.532(18) . .
Lu4 Sb6 Lu2 134.60(3) 7 .
Lu4 Sb6 Lu2 74.719(15) 25 .
Lu1 Sb6 Lu2 135.910(8) 25 .
Lu1 Sb6 Lu2 135.910(8) 10 .
Lu2 Sb6 Lu2 59.88(2) 31 .
Lu5 Sb7 Lu4 68.016(13) 9_445 31
Lu5 Sb7 Lu4 68.016(13) 9_445 11_545
Lu4 Sb7 Lu4 136.03(3) 31 11_545
Lu5 Sb7 Lu2 133.999(11) 9_445 .
Lu4 Sb7 Lu2 135.960(14) 31 .
Lu4 Sb7 Lu2 78.535(11) 11_545 .
Lu5 Sb7 Lu2 133.999(11) 9_445 21
Lu4 Sb7 Lu2 78.535(11) 31 21
Lu4 Sb7 Lu2 135.960(14) 11_545 21
Lu2 Sb7 Lu2 92.00(2) . 21
Lu5 Sb7 Lu4 66.701(13) 9_445 13_544
Lu4 Sb7 Lu4 73.431(14) 31 13_544
Lu4 Sb7 Lu4 89.371(11) 11_545 13_544
Lu2 Sb7 Lu4 145.208(16) . 13_544
Lu2 Sb7 Lu4 74.234(11) 21 13_544
Lu5 Sb7 Lu4 66.701(13) 9_445 25
Lu4 Sb7 Lu4 89.371(11) 31 25
Lu4 Sb7 Lu4 73.431(14) 11_545 25
Lu2 Sb7 Lu4 74.234(11) . 25
Lu2 Sb7 Lu4 145.208(16) 21 25
Lu4 Sb7 Lu4 133.40(3) 13_544 25
Lu5 Sb7 Lu1 129.085(11) 9_445 .
Lu4 Sb7 Lu1 71.453(11) 31 .
Lu4 Sb7 Lu1 142.196(13) 11_545 .
Lu2 Sb7 Lu1 66.360(14) . .
Lu2 Sb7 Lu1 61.645(14) 21 .
Lu4 Sb7 Lu1 127.598(11) 13_544 .
Lu4 Sb7 Lu1 83.606(11) 25 .
Lu5 Sb7 Lu1 129.085(11) 9_445 28_545
Lu4 Sb7 Lu1 142.196(13) 31 28_545
Lu4 Sb7 Lu1 71.453(11) 11_545 28_545
Lu2 Sb7 Lu1 61.645(14) . 28_545
Lu2 Sb7 Lu1 66.360(14) 21 28_545
Lu4 Sb7 Lu1 83.606(11) 13_544 28_545
Lu4 Sb7 Lu1 127.598(11) 25 28_545
Lu1 Sb7 Lu1 101.83(2) . 28_545

loop_
_geom_bond_atom_site_label_1
_geom_bond_atom_site_label_2
_geom_bond_distance
_geom_bond_site_symmetry_2
Lu1 Sb6 2.9452(6) .
Lu1 Sb6 3.0596(9) 25
Lu1 Lu2 3.3265(5) 21
Lu1 Lu2 3.3265(5) 27
Lu1 Sb7 3.3869(4) 27
Lu1 Sb7 3.3869(4) .
Lu1 Lu1 3.4235(9) 18
Lu1 Lu2 3.5512(5) 31
Lu1 Lu2 3.5512(5) .
Lu1 Lu3 3.6852(5) .
Lu1 Lu4 3.7854(5) 31
Lu1 Lu4 3.7854(5) .
Lu2 Sb7 3.0857(5) .
Lu2 Sb7 3.0857(5) 18_556
Lu2 Lu2 3.2593(8) 31
Lu2 Sb6 3.2654(10) .
Lu2 Lu1 3.3265(5) 28_545
Lu2 Lu1 3.3265(5) 11_545
Lu2 Lu3 3.3992(4) 17_656
Lu2 Lu3 3.3992(4) .
Lu2 Lu1 3.5512(5) 18_556
Lu2 Lu4 3.7861(7) 25
Lu2 Lu4 3.9038(6) 11_545
Lu3 Lu2 3.3992(4) 17_656
Lu3 Lu2 3.3992(4) 11_544
Lu3 Lu2 3.3992(4) 21
Lu3 Lu2 3.3992(4) 31
Lu3 Lu2 3.3992(4) 5_655
Lu3 Lu2 3.3992(4) 15_545
Lu3 Lu2 3.3992(4) 27
Lu3 Lu1 3.6852(5) 27
Lu3 Lu1 3.6852(5) 28_545
Lu3 Lu1 3.6852(5) 2_655
Lu4 Sb6 2.9611(5) 25
Lu4 Sb7 3.0820(4) 27
Lu4 Sb7 3.0820(4) 12_554
Lu4 Sb7 3.1870(4) 25
Lu4 Sb7 3.1870(4) 10_554
Lu4 Lu5 3.4469(4) 17_665
Lu4 Lu5 3.4469(4) .
Lu4 Lu4 3.7488(6) 3_655
Lu4 Lu4 3.7488(6) 19_565
Lu4 Lu1 3.7854(5) 18
Lu4 Lu2 3.7861(7) 25
Lu5 Sb7 3.0808(7) 11_554
Lu5 Sb7 3.0808(7) 10_554
Lu5 Sb7 3.0808(7) 9_554
Lu5 Sb7 3.0808(7) 12_554
Lu5 Lu4 3.4469(4) 17_665
Lu5 Lu4 3.4469(4) 7_554
Lu5 Lu4 3.4469(4) 3_655
Lu5 Lu4 3.4469(4) 23_665
Lu5 Lu4 3.4469(4) 5_654
Lu5 Lu4 3.4469(4) 19_565
Lu5 Lu4 3.4469(4) 21_565
Sb6 Lu1 2.9452(6) 18_556
Sb6 Lu4 2.9611(5) 7
Sb6 Lu4 2.9611(5) 25
Sb6 Lu1 3.0596(9) 25
Sb6 Lu1 3.0596(9) 10
Sb6 Lu2 3.2654(10) 31
Sb7 Lu5 3.0808(7) 9_445
Sb7 Lu4 3.0820(4) 31
Sb7 Lu4 3.0820(4) 11_545
Sb7 Lu2 3.0857(5) 21
Sb7 Lu4 3.1870(4) 13_544
Sb7 Lu4 3.1870(4) 25
Sb7 Lu1 3.3869(4) 28_545
